data_1570146
loop_
_publ_author_name
'Lai, Hanjian'
'Chen, Hui'
'Chen, Zi-Yi'
'Lang, Yongwen'
'Zhu, Yulin'
'Zhang, Shi-Tong'
'Lai, Xue'
'Tan, Pu'
'Zhang, Yuanzhu'
'Yang, Bing'
'Li, Gang'
'He, Feng'

_publ_section_title
;
 Exploring the significance of packing modes and 3D framework sizes and
 utilizing three chlorine-mediated acceptors and the &#x201C;like
 dissolves like&#x201D; approach for achieving an efficiency over 19%
;
_journal_issue 12
_journal_name_full 'Energy &amp; Environmental Science'
_journal_page_first 5944
_journal_page_last 5955
_journal_paper_doi 10.1039/D3EE01690K
_journal_volume 16
_journal_year 2023
_chemical_formula_moiety 'C62 H27 Cl4 N8 O2 S5, 0.5(C H2 Br2), O'
_chemical_formula_sum 'C62.5 H28 Br Cl4 N8 O3 S5'
_chemical_formula_weight 1320.94
_space_group_crystal_system monoclinic
_space_group_IT_number 15
_space_group_name_Hall '-C 2yc'
_space_group_name_H-M_alt 'C 1 2/c 1'
_atom_sites_solution_hydrogens geom
_audit_creation_date 2023-07-02
_audit_creation_method
;
Olex2 1.2
(compiled 2018.05.29 svn.r3508 for OlexSys, GUI svn.r5506)
;
_audit_update_record
;
2023-07-30 deposited with the CCDC.	2023-10-17 downloaded from the CCDC.
;
_cell_angle_alpha 90
_cell_angle_beta 104.745(4)
_cell_angle_gamma 90
_cell_formula_units_Z 8
_cell_length_a 24.082(2)
_cell_length_b 57.855(6)
_cell_length_c 13.8091(11)
_cell_measurement_reflns_used 9955
_cell_measurement_temperature 100
_cell_measurement_theta_max 40.83
_cell_measurement_theta_min 2.97
_cell_volume 18606(3)
_computing_cell_refinement 'SAINT V8.40A (?, 2016)'
_computing_data_collection APEX3
_computing_data_reduction 'SAINT V8.40A (?, 2016)'
_computing_molecular_graphics 'Olex2 (Dolomanov et al., 2009)'
_computing_publication_material 'Olex2 (Dolomanov et al., 2009)'
_computing_structure_refinement 'ShelXL (Sheldrick, 2015)'
_computing_structure_solution 'SHELXT 2018/2 (Sheldrick, 2018)'
_diffrn_ambient_temperature 103.0
_diffrn_measured_fraction_theta_full 0.983
_diffrn_measured_fraction_theta_max 0.983
_diffrn_measurement_device_type 'Bruker D8 Venture'
_diffrn_measurement_method '\f and \w scans'
_diffrn_radiation_type CuK\a
_diffrn_radiation_wavelength 1.54178
_diffrn_reflns_av_R_equivalents 0.0478
_diffrn_reflns_av_unetI/netI 0.0335
_diffrn_reflns_Laue_measured_fraction_full 0.983
_diffrn_reflns_Laue_measured_fraction_max 0.983
_diffrn_reflns_limit_h_max 13
_diffrn_reflns_limit_h_min -20
_diffrn_reflns_limit_k_max 49
_diffrn_reflns_limit_k_min -48
_diffrn_reflns_limit_l_max 11
_diffrn_reflns_limit_l_min -11
_diffrn_reflns_number 36552
_diffrn_reflns_point_group_measured_fraction_full 0.983
_diffrn_reflns_point_group_measured_fraction_max 0.983
_diffrn_reflns_theta_full 41.200
_diffrn_reflns_theta_max 41.200
_diffrn_reflns_theta_min 2.975
_diffrn_standards_number 0
_exptl_absorpt_coefficient_mu 2.990
_exptl_absorpt_correction_T_max 0.7481
_exptl_absorpt_correction_T_min 0.4321
_exptl_absorpt_correction_type multi-scan
_exptl_crystal_colour 'dark brown'
_exptl_crystal_colour_modifier dark
_exptl_crystal_colour_primary brown
_exptl_crystal_density_diffrn 0.943
_exptl_crystal_description needle
_exptl_crystal_F_000 5328
_exptl_crystal_size_max 0.3
_exptl_crystal_size_mid 0.05
_exptl_crystal_size_min 0.05
_refine_diff_density_max 1.148
_refine_diff_density_min -0.538
_refine_diff_density_rms 0.092
_refine_ls_extinction_method none
_refine_ls_goodness_of_fit_ref 0.888
_refine_ls_hydrogen_treatment constr
_refine_ls_matrix_type full
_refine_ls_number_parameters 714
_refine_ls_number_reflns 5978
_refine_ls_number_restraints 674
_refine_ls_restrained_S_all 0.883
_refine_ls_R_factor_all 0.2127
_refine_ls_R_factor_gt 0.1834
_refine_ls_shift/su_max 0.000
_refine_ls_shift/su_mean 0.000
_refine_ls_structure_factor_coef Fsqd
_refine_ls_weighting_details 'w=1/[\s^2^(Fo^2^)+(0.2000P)^2^+400.0000P] where P=(Fo^2^+2Fc^2^)/3'
_refine_ls_weighting_scheme calc
_refine_ls_wR_factor_gt 0.4215
_refine_ls_wR_factor_ref 0.4439
_reflns_Friedel_coverage 0.000
_reflns_number_gt 4195
_reflns_number_total 5978
_reflns_threshold_expression 'I > 2\s(I)'
_cod_data_source_file d3ee01690k2.cif
_cod_data_source_block y7-2_sq
_cod_depositor_comments 'Adding full bibliography for 1570145--1570149.cif.'
_cod_original_formula_sum 'C62.50 H28 Br Cl4 N8 O3 S5'
_cod_database_code 1570146
_shelx_shelxl_version_number 2017/1
_shelx_space_group_comment
;
The symmetry employed for this shelxl refinement is uniquely defined
by the following loop, which should always be used as a source of
symmetry information in preference to the above space-group names.
They are only intended as comments.
;
_shelx_estimated_absorpt_t_max 0.865
_shelx_estimated_absorpt_t_min 0.467
_olex2_refinement_description
;
1. Fixed Uiso
 At 1.2 times of:
  All C(H) groups, All C(H,H) groups
 At 1.5 times of:
  All C(H,H,H) groups
2. Restrained distances
 C17-C10 = C19-C17 = C27-C19 = C31-C27 = C41-C25 = C41-C37 = C37-C12 = C30-C12
 = C30-C21
 1.4 with sigma of 0.02
 S4-C17 = S4-C31 = S5-C27 = S5-C38 = S1-C37 = S1-C21 = S2-C30 = S2-C14
 1.7 with sigma of 0.02
 C69-C6 = C69-C11 = C4-C39 = C57-C4 = C6-C57 = C35-C28 = C35-C26 = C3-C16
 1.42 with sigma of 0.02
 C26-C2 = C3-C2
 1.39 with sigma of 0.02
 C56-C34
 1.5 with sigma of 0.02
 C56-C42 = C33-C32
 1.35 with sigma of 0.02
 C62-C60 = C62-C49 = C60-C46
 1.54 with sigma of 0.02
 C29-C1 = C5-C1 = C20-C1 = C45-C20 = C47-C45 = C48-C47
 1.54 with sigma of 0.02
 C58-C5
 1.54 with sigma of 0.02
 C72-C33
 1.5 with sigma of 0.02
 C98-C52
 1.54 with sigma of 0.02
 C56-C22
 1.54 with sigma of 0.02
 N1-C22
 1.2 with sigma of 0.02
 C43-C18 = C60-C18
 1.54 with sigma of 0.02
 C62-C60 = C62-C49 = C49-C44 = C53-C44
 1.54 with sigma of 0.02
 C50-C15 = C9-C36
 1.4 with sigma of 0.02
 N71-C23
 1.2 with sigma of 0.02
 C33-C23
 1.5 with sigma of 0.01
 C35-C16
 2.5 with sigma of 0.04
 C28-C3
 2.5 with sigma of 0.04
 C26-C3
 2.5 with sigma of 0.04
 C1-C45
 2.8 with sigma of 0.04
 C45-C48
 2.8 with sigma of 0.04
 C44-C62
 2.5 with sigma of 0.04
 C53-C49
 2.7 with sigma of 0.04
 C11-C4
 2.5 with sigma of 0.04
 C39-C6
 2.8 with sigma of 0.04
 C60-C43
 2.6 with sigma of 0.04
 N71-C33
 2.7 with sigma of 0.04
 C33-N71
 2.75 with sigma of 0.04
 N13-C56
 2.8 with sigma of 0.04
 N13-C22
 3.3 with sigma of 0.04
 C42-N13
 3.7 with sigma of 0.04
 N1-C56
 2.8 with sigma of 0.04
 C34-N1
 3.4 with sigma of 0.04
 C34-C22
 2.6 with sigma of 0.04
 Br13-C13 \\sim Br1-C13
 with sigma of 0.02
 Cl67-C26 \\sim Cl4-C2
 with sigma of 0.02
 Cl5-C6 \\sim Cl7-C57 \\sim Cl67-C26 \\sim Cl4-C2
 with sigma of 0.02
3. Restrained planarity
 C33, C23, N71, C32
 with sigma of 0.01
4. Rigid bond restraints
 C20, C45
 with sigma for 1-2 distances of 0.01 and sigma for 1-3 distances of 0.01
 C6, Cl5
 with sigma for 1-2 distances of 0.01 and sigma for 1-3 distances of 0.01
 C57, Cl7
 with sigma for 1-2 distances of 0.01 and sigma for 1-3 distances of 0.01
5. Uiso/Uaniso restraints and constraints
S1 \\sim C21 \\sim C37 \\sim C30 \\sim C54 \\sim C41 \\sim C12 \\sim S2 \\sim
C40 \\sim C14 \\sim C8 \\sim C25 \\sim N20 \\sim C50 \\sim C7 \\sim N9 \\sim
C24 \\sim C46 \\sim C15 \\sim N8 \\sim C10 \\sim S3 \\sim N22 \\sim C60 \\sim
C68 \\sim C17 \\sim C19 \\sim C29 \\sim C62 \\sim O35 \\sim C39 \\sim S4 \\sim
C27 \\sim C49 \\sim C57 \\sim C56 \\sim C31 \\sim S5 \\sim C34 \\sim C98 \\sim
C38 \\sim C69 \\sim N13 \\sim C52 \\sim C36 \\sim C9 \\sim C32 \\sim C51 \\sim
C33 \\sim C28 \\sim O11 \\sim C16 \\sim C72 \\sim C23 \\sim C26 \\sim N61 \\sim
Cl67: within 2A with sigma of 0.04 and sigma for terminal atoms of 0.08
S1 \\sim C21 \\sim C37 \\sim C30 \\sim C54 \\sim C41 \\sim C12 \\sim S2 \\sim
C40 \\sim C14 \\sim C8 \\sim C25 \\sim N20 \\sim C50 \\sim C7 \\sim N9 \\sim
C24 \\sim C46 \\sim C15 \\sim N8 \\sim C10 \\sim S3 \\sim C19 \\sim N22 \\sim
C60 \\sim C68 \\sim C17 \\sim C27 \\sim C29 \\sim C62 \\sim O35 \\sim C11 \\sim
S4 \\sim S5 \\sim C31 \\sim C49 \\sim C39 \\sim C57 \\sim C69 \\sim C38 \\sim
C98 \\sim C56 \\sim C36 \\sim C52 \\sim C34 \\sim C9 \\sim N13 \\sim C32 \\sim
C51 \\sim C33 \\sim C28 \\sim O11 \\sim C16 \\sim C72 \\sim C23 \\sim C35 \\sim
N61 \\sim N71 \\sim C26 \\sim Cl4 \\sim Cl67: within 2A with sigma of 0.04 and
sigma for terminal atoms of 0.08
C48 \\sim S1 \\sim C21 \\sim C37 \\sim C30 \\sim C54 \\sim C12 \\sim C41 \\sim
S2 \\sim C14 \\sim C40 \\sim N20 \\sim C25 \\sim C8 \\sim C50 \\sim C46 \\sim
C24 \\sim N9 \\sim C7 \\sim C15 \\sim C60 \\sim N22 \\sim C10 \\sim S3 \\sim N8
\\sim C68 \\sim C42 \\sim C62 \\sim C19 \\sim C29 \\sim C17 \\sim O35 \\sim C11
\\sim C39 \\sim C56 \\sim C49 \\sim C27 \\sim C1 \\sim S4 \\sim C69 \\sim C4
\\sim C22 \\sim C34 \\sim S5 \\sim C31 \\sim C5 \\sim C20 \\sim C6 \\sim C57
\\sim N1 \\sim N13 \\sim C38 \\sim C98 \\sim C58 \\sim C45 \\sim Cl5 \\sim Cl7
\\sim C36 \\sim C52 \\sim C47 \\sim C9 \\sim C51 \\sim C32 \\sim O11 \\sim C16
\\sim C28 \\sim C33 \\sim C3 \\sim C35 \\sim C23 \\sim C72 \\sim C2 \\sim C26
\\sim N71 \\sim N61 \\sim Cl4 \\sim Cl67: within 2A with sigma of 0.04 and
sigma for terminal atoms of 0.08
C57 \\sim S1 \\sim C21 \\sim C37 \\sim C30 \\sim C54 \\sim C12 \\sim C41 \\sim
S2 \\sim C14 \\sim C40 \\sim N20 \\sim C25 \\sim C8 \\sim C50 \\sim C46 \\sim
C24 \\sim N9 \\sim C7 \\sim C15 \\sim C60 \\sim N22 \\sim C10 \\sim S3 \\sim N8
\\sim C68 \\sim C42 \\sim C62 \\sim C18 \\sim C19 \\sim C29 \\sim C17 \\sim O35
\\sim C11 \\sim C39 \\sim C56 \\sim C49 \\sim C43 \\sim C27 \\sim C1 \\sim S4
\\sim C69 \\sim C4 \\sim C34 \\sim C22 \\sim C44 \\sim S5 \\sim C31 \\sim C5
\\sim C20 \\sim H69 \\sim C6 \\sim H4 \\sim N13 \\sim N1 \\sim C53 \\sim C38
\\sim C98 \\sim C58 \\sim C45 \\sim Cl5 \\sim Cl7 \\sim C36 \\sim C52 \\sim C47
\\sim C9 \\sim H36 \\sim C48 \\sim C51 \\sim C32 \\sim O11 \\sim C16 \\sim C28
\\sim C33 \\sim C3 \\sim C35 \\sim C23 \\sim C72 \\sim H3 \\sim C2 \\sim C26
\\sim H35 \\sim N71 \\sim N61 \\sim Cl4 \\sim Cl67: within 2A with sigma of
0.04 and sigma for terminal atoms of 0.08
C53 \\sim C44 \\sim C49 \\sim C62 \\sim C60 \\sim C46 \\sim C18 \\sim C43:
within 2A with sigma of 0.01 and sigma for terminal atoms of 0.02
C57 \\sim Cl7: within 2A with sigma of 0.01 and sigma for terminal atoms of 0.02
6. Rigid body (RIGU) restrains
 Cl7, C57
 with sigma for 1-2 distances of 0.01 and sigma for 1-3 distances of 0.01
7. Others
 Fixed Sof: Br13(0.5) Br1(0.5) C13(0.5) H13A(0.5) H13B(0.5)
8.a Ternary CH refined with riding coordinates:
 C60(H60), C1(H1)
8.b Secondary CH2 refined with riding coordinates:
 C29(H29A,H29B), C46(H46A,H46B), C62(H62A,H62B), C5(H5A,H5B), C20(H20A,H20B),
 C13(H13A,H13B), C45(H45A,H45B), C18(H18A,H18B), C44(H44A,H44B)
8.c Aromatic/amide H refined with riding coordinates:
 C36(H36), C50(H50), C35(H35), C4(H4), C69(H69), C3(H3)
8.d Fitted pentagon refined as free rotating group:
 C16(C51,C9,C32,C28)
8.e Fitted hexagon refined as free rotating group:
 C25(C41,C8,C7,C10,C24), C4(C39,C11,C69,C6,C57)
8.f Idealised Me refined as rotating group:
 C43(H43A,H43B,H43C)
;
_platon_squeeze_void_probe_radius 1.20
_olex2_submission_special_instructions 'No special instructions were received'

loop_
_space_group_symop_operation_xyz
'x, y, z'
'-x, y, -z+1/2'
'x+1/2, y+1/2, z'
'-x+1/2, y+1/2, -z+1/2'
'-x, -y, -z'
'x, -y, z-1/2'
'-x+1/2, -y+1/2, -z'
'x+1/2, -y+1/2, z-1/2'

loop_
_atom_site_label
_atom_site_type_symbol
_atom_site_fract_x
_atom_site_fract_y
_atom_site_fract_z
_atom_site_U_iso_or_equiv
_atom_site_adp_type
_atom_site_occupancy
_atom_site_site_symmetry_order
_atom_site_calc_flag
_atom_site_refinement_flags_posn
_atom_site_refinement_flags_adp
_atom_site_refinement_flags_occupancy
_atom_site_disorder_assembly
_atom_site_disorder_group
S1 S 0.3911(3) 0.25018(9) 0.3707(4) 0.160(2) Uani 1 1 d D U . . .
S2 S 0.2293(3) 0.27947(10) 0.3677(4) 0.165(2) Uani 1 1 d D U . . .
S3 S 0.5943(3) 0.28133(11) 0.3829(4) 0.168(2) Uani 1 1 d . U . . .
S4 S 0.5977(3) 0.37063(11) 0.3892(4) 0.181(3) Uani 1 1 d D U . . .
S5 S 0.4776(3) 0.42381(10) 0.3785(5) 0.193(3) Uani 1 1 d D U . . .
Cl4 Cl 0.3195(6) 0.55053(15) 0.3205(8) 0.320(6) Uani 1 1 d D U . . .
N8 N 0.5871(9) 0.3085(3) 0.3783(11) 0.162(6) Uani 1 1 d . U . . .
N9 N 0.5275(8) 0.2753(3) 0.3809(9) 0.143(5) Uani 1 1 d . U . . .
O11 O 0.4267(9) 0.4653(3) 0.3545(13) 0.228(8) Uani 1 1 d . U . . .
C12 C 0.3471(10) 0.2913(4) 0.3636(12) 0.140(6) Uani 1 1 d D U . . .
N13 N 0.1644(12) 0.1777(5) 0.398(3) 0.242(13) Uani 1 1 d D U . . .
C14 C 0.2233(13) 0.2497(3) 0.3693(13) 0.153(7) Uani 1 1 d D U . . .
C16 C 0.4441(8) 0.5054(4) 0.3587(12) 0.196(8) Uani 1 1 d D U . . .
C51 C 0.4604(10) 0.4817(3) 0.3618(12) 0.196(9) Uani 1 1 d G U . . .
C9 C 0.5212(10) 0.4808(3) 0.3810(13) 0.201(8) Uani 1 1 d DG U . . .
C32 C 0.5423(8) 0.5038(4) 0.3898(11) 0.208(9) Uani 1 1 d DG U . . .
C28 C 0.4947(11) 0.5190(3) 0.3760(11) 0.195(8) Uani 1 1 d DG U . . .
C17 C 0.5310(8) 0.3583(3) 0.3801(12) 0.151(6) Uani 1 1 d D U . . .
C19 C 0.4879(11) 0.3742(4) 0.3778(14) 0.152(6) Uani 1 1 d D U . . .
N20 N 0.3559(9) 0.3152(3) 0.3623(10) 0.161(6) Uani 1 1 d . U . . .
C21 C 0.3202(8) 0.2531(4) 0.3678(11) 0.139(6) Uani 1 1 d D U . . .
N22 N 0.4400(11) 0.3617(4) 0.3726(13) 0.173(6) Uani 1 1 d . U . . .
C23 C 0.6521(12) 0.4985(5) 0.4277(11) 0.217(13) Uani 1 1 d D U . . .
C25 C 0.4155(6) 0.3185(3) 0.3716(9) 0.142(6) Uani 1 1 d D U . . .
C41 C 0.4400(8) 0.2967(2) 0.3722(8) 0.140(6) Uani 1 1 d DG U . . .
C8 C 0.4979(8) 0.2946(2) 0.3749(8) 0.147(7) Uani 1 1 d G U . . .
C7 C 0.5312(6) 0.3143(3) 0.3770(8) 0.138(6) Uani 1 1 d G U . . .
C10 C 0.5067(8) 0.3361(3) 0.3764(8) 0.144(6) Uani 1 1 d DG U . . .
C24 C 0.4489(8) 0.3382(2) 0.3737(9) 0.154(7) Uani 1 1 d G U . . .
C26 C 0.4372(13) 0.5524(3) 0.3598(19) 0.220(10) Uani 1 1 d D U . . .
C27 C 0.5077(10) 0.3972(3) 0.3825(15) 0.165(7) Uani 1 1 d D U . . .
C29 C 0.3907(13) 0.3740(4) 0.3802(17) 0.198(9) Uani 1 1 d D U . . .
H29A H 0.356573 0.366497 0.336240 0.238 Uiso 1 1 calc R . . . .
H29B H 0.393090 0.389834 0.354215 0.238 Uiso 1 1 calc R . . . .
C30 C 0.3011(7) 0.2763(4) 0.3678(13) 0.157(6) Uani 1 1 d D U . . .
C31 C 0.5659(10) 0.3971(3) 0.3865(16) 0.181(7) Uani 1 1 d D U . . .
C33 C 0.5965(11) 0.5116(5) 0.4076(17) 0.224(11) Uani 1 1 d D U . . .
C34 C 0.1240(12) 0.1890(5) 0.392(2) 0.202(14) Uani 1 1 d D U . . .
O35 O 0.1189(9) 0.2861(4) 0.3703(14) 0.237(8) Uani 1 1 d . U . . .
C36 C 0.5536(11) 0.4606(4) 0.3901(16) 0.203(8) Uani 1 1 d D U . . .
H36 H 0.593265 0.464140 0.400858 0.244 Uiso 1 1 calc R U . . .
C37 C 0.3998(10) 0.2798(3) 0.3701(13) 0.148(6) Uani 1 1 d D U . . .
C38 C 0.5445(10) 0.4356(4) 0.3880(17) 0.193(8) Uani 1 1 d D U . . .
C40 C 0.2843(12) 0.2106(4) 0.3714(18) 0.218(11) Uani 1 1 d . U . . .
C46 C 0.3014(13) 0.3303(5) 0.3307(19) 0.236(8) Uani 1 1 d D U . . .
H46A H 0.306670 0.345018 0.368565 0.284 Uiso 1 1 calc R . . . .
H46B H 0.267834 0.322090 0.343245 0.284 Uiso 1 1 calc R . . . .
C49 C 0.1934(13) 0.3462(7) 0.222(3) 0.315(9) Uani 1 1 d D U . . .
C52 C 0.6559(12) 0.4264(4) 0.381(3) 0.281(16) Uani 1 1 d D U . . .
N61 N 0.6317(15) 0.5538(4) 0.4184(18) 0.295(14) Uani 1 1 d . U . . .
C68 C 0.0946(15) 0.2669(7) 0.3692(18) 0.208(10) Uani 1 1 d . U . . .
C42 C 0.0706(13) 0.2292(5) 0.3761(17) 0.210(9) Uani 1 1 d D U . . .
C15 C 0.1178(14) 0.2440(5) 0.3705(15) 0.171(8) Uani 1 1 d D U . . .
C72 C 0.6187(17) 0.5359(5) 0.4172(19) 0.257(12) Uani 1 1 d D U . . .
C98 C 0.5936(14) 0.4219(5) 0.391(2) 0.217(9) Uani 1 1 d D U . . .
C54 C 0.2740(13) 0.2371(5) 0.3726(15) 0.172(8) Uani 1 1 d . U . . .
Cl67 Cl 0.4287(5) 0.58230(12) 0.3582(6) 0.299(5) Uani 1 1 d D U . . .
C50 C 0.1737(14) 0.2366(5) 0.3729(14) 0.179(8) Uani 1 1 d D U . . .
H50 H 0.179312 0.220331 0.377570 0.214 Uiso 1 1 calc R . . . .
C56 C 0.0742(12) 0.2057(4) 0.3810(17) 0.199(10) Uani 1 1 d D U . . .
C60 C 0.2926(14) 0.3349(5) 0.2170(18) 0.259(7) Uani 1 1 d D U . . .
H60 H 0.329288 0.341043 0.205763 0.311 Uiso 1 1 calc R . . . .
C62 C 0.2495(13) 0.3548(6) 0.205(2) 0.287(8) Uani 1 1 d D U . . .
H62A H 0.265413 0.367206 0.252906 0.345 Uiso 1 1 calc R . . . .
H62B H 0.242584 0.361230 0.136137 0.345 Uiso 1 1 calc R . . . .
C35 C 0.4929(13) 0.5435(3) 0.3786(17) 0.202(9) Uani 1 1 d D U . . .
H35 H 0.526260 0.552877 0.391754 0.243 Uiso 1 1 calc R U . . .
N71 N 0.6912(13) 0.4852(4) 0.4422(19) 0.261(13) Uani 1 1 d D U . . .
Cl5 Cl -0.1056(4) 0.3009(2) 0.3892(9) 0.332(6) Uani 1 1 d D U . . .
C4 C -0.0376(13) 0.2383(3) 0.3806(12) 0.250(10) Uani 1 1 d D U . . .
H4 H -0.049188 0.222628 0.381420 0.299 Uiso 1 1 calc R U . . .
C39 C 0.0178(11) 0.2436(4) 0.3751(12) 0.204(9) Uani 1 1 d DG U . . .
C11 C 0.0347(7) 0.2666(5) 0.3738(13) 0.233(11) Uani 1 1 d DG U . . .
C69 C -0.0039(14) 0.2842(3) 0.3780(14) 0.257(11) Uani 1 1 d DG U . . .
H69 H 0.007677 0.299893 0.377157 0.308 Uiso 1 1 calc R U . . .
C6 C -0.0593(11) 0.2789(4) 0.3835(14) 0.289(12) Uani 1 1 d DG U . . .
C57 C -0.0762(7) 0.2559(6) 0.3848(12) 0.264(8) Uani 1 1 d DG U . . .
C3 C 0.3883(10) 0.5146(4) 0.3386(17) 0.209(9) Uani 1 1 d D U . . .
H3 H 0.354445 0.505514 0.322847 0.251 Uiso 1 1 calc R U . . .
C1 C 0.3813(14) 0.3759(6) 0.486(2) 0.264(11) Uani 1 1 d D U . . .
H1 H 0.371923 0.359572 0.499231 0.317 Uiso 1 1 calc R . . . .
C5 C 0.4362(14) 0.3798(6) 0.569(2) 0.307(14) Uani 1 1 d D U . . .
H5A H 0.463026 0.366644 0.574420 0.369 Uiso 1 1 calc R . . . .
H5B H 0.455991 0.394239 0.557530 0.369 Uiso 1 1 calc R . . . .
C20 C 0.3244(15) 0.3884(6) 0.487(3) 0.316(14) Uani 1 1 d D U . . .
H20A H 0.331690 0.405151 0.482896 0.379 Uiso 1 1 calc R . . . .
H20B H 0.296384 0.384172 0.423149 0.379 Uiso 1 1 calc R . . . .
N1 N -0.0198(13) 0.1796(5) 0.374(2) 0.343(17) Uani 1 1 d D U . . .
C2 C 0.3883(10) 0.5387(5) 0.3443(18) 0.235(10) Uani 1 1 d D U . . .
Cl7 Cl -0.1451(3) 0.24907(19) 0.3857(5) 0.295(5) Uani 1 1 d D U . . .
Br13 Br 0.3463(4) 0.31438(17) 0.8626(7) 0.304(4) Uiso 0.5 1 d D . P . .
Br1 Br 0.3027(4) 0.36702(18) 0.8376(8) 0.323(4) Uiso 0.5 1 d D . P . .
O2 O 0.4583(8) 0.2110(3) 0.1684(15) 0.256(8) Uiso 1 1 d . . . . .
C13 C 0.3696(15) 0.3469(3) 0.852(3) 0.150(13) Uiso 0.5 1 d D . P . .
H13A H 0.399497 0.351243 0.913134 0.180 Uiso 0.5 1 calc R . P . .
H13B H 0.385848 0.348722 0.793689 0.180 Uiso 0.5 1 calc R . P . .
C47 C 0.240(2) 0.3992(10) 0.574(4) 0.46(2) Uani 1 1 d D U . . .
C45 C 0.2938(19) 0.3851(8) 0.570(3) 0.381(16) Uani 1 1 d D U . . .
H45A H 0.322704 0.387824 0.634536 0.457 Uiso 1 1 calc R . . . .
H45B H 0.282972 0.368534 0.569881 0.457 Uiso 1 1 calc R . . . .
C48 C 0.218(3) 0.4065(14) 0.667(5) 0.61(4) Uani 1 1 d D U . . .
C58 C 0.412(2) 0.3817(9) 0.659(3) 0.42(2) Uani 1 1 d D U . . .
C22 C 0.0202(10) 0.1917(5) 0.3780(18) 0.246(12) Uani 1 1 d D U . . .
C18 C 0.2764(13) 0.3129(5) 0.155(2) 0.263(8) Uani 1 1 d D U . . .
H18A H 0.310574 0.302796 0.168016 0.316 Uiso 1 1 calc R . . . .
H18B H 0.246538 0.304760 0.179750 0.316 Uiso 1 1 calc R . . . .
C43 C 0.2543(13) 0.3161(6) 0.0427(19) 0.299(11) Uani 1 1 d D U . . .
H43A H 0.242303 0.301080 0.011310 0.449 Uiso 1 1 calc GR . . . .
H43B H 0.284938 0.322492 0.015645 0.449 Uiso 1 1 calc GR . . . .
H43C H 0.221508 0.326681 0.028467 0.449 Uiso 1 1 calc GR . . . .
C44 C 0.1752(14) 0.3491(7) 0.319(2) 0.339(10) Uani 1 1 d D U . . .
H44A H 0.195260 0.362848 0.354459 0.407 Uiso 1 1 calc R . . . .
H44B H 0.189539 0.335525 0.362197 0.407 Uiso 1 1 calc R . . . .
C53 C 0.1073(15) 0.3519(8) 0.313(3) 0.369(14) Uani 1 1 d D U . . .

loop_
_atom_site_aniso_label
_atom_site_aniso_U_11
_atom_site_aniso_U_22
_atom_site_aniso_U_33
_atom_site_aniso_U_23
_atom_site_aniso_U_13
_atom_site_aniso_U_12
S1 0.234(6) 0.122(4) 0.122(4) -0.014(3) 0.041(4) -0.035(4)
S2 0.213(6) 0.155(5) 0.125(4) -0.007(3) 0.035(4) -0.056(4)
S3 0.219(6) 0.165(5) 0.125(4) 0.004(3) 0.052(4) -0.004(5)
S4 0.243(7) 0.155(5) 0.164(5) -0.039(4) 0.088(5) -0.062(5)
S5 0.294(8) 0.134(5) 0.191(6) -0.041(4) 0.134(5) -0.064(5)
Cl4 0.509(17) 0.196(8) 0.304(11) 0.014(7) 0.194(12) 0.033(9)
N8 0.242(17) 0.137(13) 0.112(10) -0.023(9) 0.053(12) -0.034(12)
N9 0.222(15) 0.132(11) 0.068(8) 0.010(8) 0.027(9) -0.015(11)
O11 0.36(2) 0.136(12) 0.253(17) -0.052(12) 0.199(16) -0.045(13)
C12 0.210(18) 0.121(15) 0.092(11) -0.029(10) 0.044(12) -0.056(14)
N13 0.33(3) 0.18(3) 0.24(2) -0.01(2) 0.11(3) -0.08(2)
C14 0.210(19) 0.174(18) 0.075(11) -0.023(11) 0.037(13) -0.047(15)
C16 0.35(2) 0.144(17) 0.131(14) -0.019(14) 0.126(18) -0.040(18)
C51 0.33(2) 0.125(16) 0.178(16) -0.040(15) 0.150(18) -0.059(19)
C9 0.31(2) 0.159(16) 0.174(15) -0.033(14) 0.131(16) -0.065(17)
C32 0.38(2) 0.163(18) 0.131(14) -0.044(13) 0.149(17) -0.091(18)
C28 0.37(2) 0.140(16) 0.109(13) -0.038(13) 0.126(16) -0.054(18)
C17 0.230(18) 0.140(15) 0.105(12) -0.036(11) 0.085(12) -0.046(14)
C19 0.214(19) 0.131(17) 0.136(13) -0.037(12) 0.093(13) -0.028(14)
N20 0.248(16) 0.148(13) 0.092(9) -0.013(9) 0.055(11) -0.076(13)
C21 0.217(18) 0.117(13) 0.075(10) -0.020(10) 0.024(11) -0.029(14)
N22 0.248(18) 0.143(15) 0.153(12) -0.033(11) 0.098(13) -0.041(14)
C23 0.32(4) 0.18(3) 0.21(2) -0.07(2) 0.17(3) -0.11(2)
C25 0.216(17) 0.111(13) 0.110(12) -0.017(10) 0.063(12) -0.059(14)
C41 0.209(18) 0.116(14) 0.095(11) -0.029(11) 0.039(12) -0.035(15)
C8 0.25(2) 0.115(15) 0.071(10) -0.010(11) 0.027(13) -0.015(16)
C7 0.221(18) 0.118(14) 0.075(10) -0.022(10) 0.038(12) -0.025(15)
C10 0.217(18) 0.112(14) 0.097(11) -0.029(11) 0.032(12) -0.043(15)
C24 0.231(18) 0.121(15) 0.123(12) -0.035(11) 0.068(13) -0.055(16)
C26 0.39(3) 0.17(2) 0.138(15) 0.000(15) 0.13(2) -0.05(2)
C27 0.245(18) 0.114(14) 0.171(14) -0.048(11) 0.115(14) -0.045(15)
C29 0.28(2) 0.155(18) 0.183(18) -0.030(15) 0.104(18) -0.081(17)
C30 0.214(18) 0.161(16) 0.092(11) -0.009(12) 0.033(12) -0.035(16)
C31 0.243(19) 0.154(16) 0.176(15) -0.045(13) 0.107(15) -0.047(16)
C33 0.40(3) 0.17(2) 0.150(15) -0.054(14) 0.16(2) -0.12(2)
C34 0.35(4) 0.14(3) 0.117(16) -0.028(19) 0.07(3) -0.11(2)
O35 0.27(2) 0.221(18) 0.216(17) -0.031(14) 0.051(14) -0.061(15)
C36 0.285(19) 0.189(18) 0.179(16) -0.049(15) 0.139(14) -0.053(16)
C37 0.219(18) 0.130(15) 0.097(11) -0.017(11) 0.043(13) -0.036(13)
C38 0.29(2) 0.135(16) 0.198(16) -0.044(14) 0.138(15) -0.074(16)
C40 0.34(3) 0.113(16) 0.20(2) 0.002(14) 0.07(2) -0.088(18)
C46 0.256(16) 0.261(18) 0.198(14) 0.018(14) 0.068(15) -0.011(14)
C49 0.313(18) 0.341(18) 0.278(16) -0.004(15) 0.052(17) 0.009(16)
C52 0.20(2) 0.112(16) 0.50(5) -0.07(2) 0.03(3) -0.057(17)
N61 0.56(4) 0.17(2) 0.187(18) -0.041(17) 0.16(2) -0.16(2)
C68 0.26(2) 0.23(2) 0.116(14) -0.007(19) 0.003(17) -0.07(2)
C42 0.27(2) 0.24(2) 0.107(13) -0.012(17) 0.016(16) -0.08(2)
C15 0.24(2) 0.165(18) 0.095(12) -0.010(14) 0.023(16) -0.09(2)
C72 0.47(3) 0.20(2) 0.144(17) -0.034(19) 0.144(19) -0.15(3)
C98 0.30(2) 0.149(19) 0.224(19) -0.028(16) 0.11(2) -0.028(19)
C54 0.24(2) 0.169(19) 0.105(13) -0.017(13) 0.047(15) -0.046(17)
Cl67 0.565(16) 0.150(6) 0.213(7) 0.005(5) 0.154(9) -0.010(7)
C50 0.23(2) 0.20(2) 0.095(13) -0.008(12) 0.029(17) -0.04(2)
C56 0.30(3) 0.20(2) 0.094(12) -0.012(18) 0.041(16) -0.134(19)
C60 0.269(15) 0.290(17) 0.215(13) 0.020(13) 0.056(14) 0.002(13)
C62 0.290(16) 0.315(17) 0.249(14) 0.005(14) 0.052(15) 0.001(14)
C35 0.34(2) 0.166(16) 0.137(14) -0.018(14) 0.127(17) -0.023(18)
N71 0.30(3) 0.19(3) 0.33(3) -0.09(2) 0.14(2) -0.10(2)
Cl5 0.229(9) 0.437(16) 0.332(12) 0.078(11) 0.073(8) 0.035(9)
C4 0.23(2) 0.35(2) 0.140(15) 0.038(17) 0.010(17) -0.06(2)
C39 0.200(19) 0.29(2) 0.119(13) -0.011(17) 0.037(16) -0.081(19)
C11 0.25(2) 0.28(2) 0.155(16) -0.001(19) 0.023(19) -0.06(2)
C69 0.25(2) 0.29(2) 0.221(19) 0.014(19) 0.05(2) -0.01(2)
C6 0.28(2) 0.38(3) 0.197(19) 0.05(2) 0.04(2) 0.026(18)
C57 0.209(12) 0.42(2) 0.144(13) 0.086(16) 0.003(13) -0.058(16)
C3 0.34(2) 0.161(17) 0.157(15) -0.017(15) 0.127(17) -0.005(18)
C1 0.32(3) 0.23(2) 0.28(2) -0.09(2) 0.14(2) -0.06(2)
C5 0.37(3) 0.31(3) 0.28(3) -0.14(3) 0.15(3) -0.12(3)
C20 0.37(4) 0.26(3) 0.35(3) -0.11(2) 0.16(2) -0.01(3)
N1 0.42(4) 0.35(3) 0.24(3) 0.01(2) 0.05(3) -0.23(3)
C2 0.41(3) 0.19(2) 0.130(15) -0.001(17) 0.122(19) -0.01(2)
Cl7 0.207(7) 0.482(14) 0.173(6) 0.116(7) 0.008(5) -0.049(8)
C47 0.53(5) 0.42(4) 0.47(5) -0.11(4) 0.21(4) -0.01(4)
C45 0.44(4) 0.35(3) 0.40(4) -0.09(3) 0.21(3) -0.02(3)
C48 0.65(8) 0.62(8) 0.59(8) -0.13(7) 0.21(7) -0.04(7)
C58 0.49(5) 0.48(5) 0.33(4) -0.17(4) 0.22(4) -0.07(4)
C22 0.35(3) 0.25(3) 0.127(17) 0.015(18) 0.05(2) -0.10(2)
C18 0.270(16) 0.310(18) 0.206(15) 0.029(15) 0.052(15) 0.013(14)
C43 0.28(2) 0.37(2) 0.23(2) 0.04(2) 0.03(2) 0.03(2)
C44 0.33(2) 0.360(19) 0.305(18) -0.010(17) 0.044(19) 0.013(18)
C53 0.34(3) 0.39(3) 0.35(2) -0.02(2) 0.04(2) 0.03(3)

loop_
_atom_type_symbol
_atom_type_description
_atom_type_scat_dispersion_real
_atom_type_scat_dispersion_imag
_atom_type_scat_source
C C 0.0181 0.0091 'International Tables Vol C Tables 4.2.6.8 and 6.1.1.4'
H H 0.0000 0.0000 'International Tables Vol C Tables 4.2.6.8 and 6.1.1.4'
Br Br -0.6763 1.2805 'International Tables Vol C Tables 4.2.6.8 and 6.1.1.4'
Cl Cl 0.3639 0.7018 'International Tables Vol C Tables 4.2.6.8 and 6.1.1.4'
N N 0.0311 0.0180 'International Tables Vol C Tables 4.2.6.8 and 6.1.1.4'
O O 0.0492 0.0322 'International Tables Vol C Tables 4.2.6.8 and 6.1.1.4'
S S 0.3331 0.5567 'International Tables Vol C Tables 4.2.6.8 and 6.1.1.4'

loop_
_geom_angle_atom_site_label_1
_geom_angle_atom_site_label_2
_geom_angle_atom_site_label_3
_geom_angle
_geom_angle_site_symmetry_1
_geom_angle_site_symmetry_3
_geom_angle_publ_flag
C21 S1 C37 91.3(10) . . ?
C14 S2 C30 88.9(12) . . ?
N8 S3 N9 96.6(10) . . ?
C31 S4 C17 88.0(11) . . ?
C27 S5 C38 88.5(12) . . ?
C7 N8 S3 109.8(14) . . ?
C8 N9 S3 109.4(13) . . ?
N20 C12 C30 137(2) . . ?
N20 C12 C37 109.2(17) . . ?
C37 C12 C30 114.0(18) . . ?
C54 C14 S2 116(2) . . ?
C54 C14 C50 117(2) . . ?
C50 C14 S2 127(2) . . ?
C28 C16 C51 108.0 . . ?
C3 C16 C51 128.1(19) . . ?
C3 C16 C28 123.9(19) . . ?
O11 C51 C16 125(2) . . ?
O11 C51 C9 127(2) . . ?
C9 C51 C16 108.0 . . ?
C51 C9 C32 108.0 . . ?
C36 C9 C51 125(2) . . ?
C36 C9 C32 127(2) . . ?
C28 C32 C9 108.0 . . ?
C33 C32 C9 130(2) . . ?
C33 C32 C28 122(2) . . ?
C32 C28 C16 108.0 . . ?
C35 C28 C16 122(2) . . ?
C35 C28 C32 130(2) . . ?
C19 C17 S4 113.9(15) . . ?
C19 C17 C10 107.8(16) . . ?
C10 C17 S4 138.3(18) . . ?
C17 C19 C27 112.7(19) . . ?
N22 C19 C17 105.6(18) . . ?
N22 C19 C27 142(2) . . ?
C12 N20 C25 106.5(18) . . ?
C12 N20 C46 116(2) . . ?
C25 N20 C46 135.8(19) . . ?
C30 C21 S1 114.7(14) . . ?
C30 C21 C54 110.3(18) . . ?
C54 C21 S1 134.8(19) . . ?
C19 N22 C24 114(2) . . ?
C19 N22 C29 116(2) . . ?
C24 N22 C29 129(2) . . ?
N71 C23 C33 170(3) . . ?
C41 C25 N20 107.3(15) . . ?
C41 C25 C24 120.0 . . ?
C24 C25 N20 132.6(15) . . ?
C25 C41 C8 120.0 . . ?
C37 C41 C25 110.5(16) . . ?
C37 C41 C8 129.5(16) . . ?
N9 C8 C41 126.7(16) . . ?
N9 C8 C7 113.2(16) . . ?
C7 C8 C41 120.0 . . ?
N8 C7 C8 110.9(16) . . ?
N8 C7 C10 129.1(16) . . ?
C10 C7 C8 120.0 . . ?
C7 C10 C17 131.0(16) . . ?
C7 C10 C24 120.0 . . ?
C24 C10 C17 109.0(16) . . ?
N22 C24 C25 136.2(17) . . ?
N22 C24 C10 103.8(17) . . ?
C10 C24 C25 120.0 . . ?
C35 C26 Cl67 118.3(18) . . ?
C2 C26 Cl67 118(2) . . ?
C2 C26 C35 123.5(17) . . ?
C19 C27 S5 136.0(18) . . ?
C31 C27 S5 115.0(14) . . ?
C31 C27 C19 108.9(17) . . ?
N22 C29 H29A 108.3 . . ?
N22 C29 H29B 108.3 . . ?
N22 C29 C1 116(2) . . ?
H29A C29 H29B 107.4 . . ?
C1 C29 H29A 108.3 . . ?
C1 C29 H29B 108.3 . . ?
C12 C30 S2 136.2(18) . . ?
C21 C30 S2 115.0(14) . . ?
C21 C30 C12 108.7(17) . . ?
C27 C31 S4 116.5(15) . . ?
C27 C31 C98 114.4(18) . . ?
C98 C31 S4 129.1(19) . . ?
C32 C33 C23 130(2) . . ?
C32 C33 C72 130(3) . . ?
C72 C33 C23 100(2) . . ?
N13 C34 C56 175(3) . . ?
C9 C36 H36 110.7 . . ?
C9 C36 C38 139(2) . . ?
C38 C36 H36 110.7 . . ?
C12 C37 S1 111.1(14) . . ?
C41 C37 S1 142.5(18) . . ?
C41 C37 C12 106.4(16) . . ?
C36 C38 S5 122(2) . . ?
C98 C38 S5 123(2) . . ?
C98 C38 C36 115.8(19) . . ?
N20 C46 H46A 110.6 . . ?
N20 C46 H46B 110.6 . . ?
N20 C46 C60 106(2) . . ?
H46A C46 H46B 108.7 . . ?
C60 C46 H46A 110.6 . . ?
C60 C46 H46B 110.6 . . ?
C62 C49 C44 125(3) . . ?
O35 C68 C15 130(3) . . ?
O35 C68 C11 118(4) . . ?
C15 C68 C11 112(3) . . ?
C15 C42 C39 110(3) . . ?
C56 C42 C15 124(3) . . ?
C56 C42 C39 126(3) . . ?
C68 C15 C42 104(3) . . ?
C50 C15 C68 131(3) . . ?
C50 C15 C42 125(3) . . ?
N61 C72 C33 175(4) . . ?
C38 C98 C31 100(2) . . ?
C38 C98 C52 136(2) . . ?
C52 C98 C31 124(2) . . ?
C14 C54 C21 110(2) . . ?
C14 C54 C40 130(2) . . ?
C21 C54 C40 120(3) . . ?
C14 C50 H50 115.0 . . ?
C15 C50 C14 130(3) . . ?
C15 C50 H50 115.0 . . ?
C34 C56 C22 108.1(19) . . ?
C42 C56 C34 133(2) . . ?
C42 C56 C22 119(3) . . ?
C46 C60 H60 108.6 . . ?
C62 C60 C46 99(2) . . ?
C62 C60 H60 108.6 . . ?
C18 C60 C46 112(2) . . ?
C18 C60 H60 108.6 . . ?
C18 C60 C62 120(3) . . ?
C49 C62 C60 110(3) . . ?
C49 C62 H62A 109.6 . . ?
C49 C62 H62B 109.6 . . ?
C60 C62 H62A 109.6 . . ?
C60 C62 H62B 109.6 . . ?
H62A C62 H62B 108.1 . . ?
C28 C35 H35 123.2 . . ?
C26 C35 C28 114(2) . . ?
C26 C35 H35 123.2 . . ?
C39 C4 H4 120.0 . . ?
C39 C4 C57 120.0 . . ?
C57 C4 H4 120.0 . . ?
C4 C39 C42 134(3) . . ?
C4 C39 C11 120.0 . . ?
C11 C39 C42 106(3) . . ?
C39 C11 C68 108(3) . . ?
C69 C11 C68 132(3) . . ?
C69 C11 C39 120.0 . . ?
C11 C69 H69 120.0 . . ?
C6 C69 C11 120.0 . . ?
C6 C69 H69 120.0 . . ?
C69 C6 Cl5 119(2) . . ?
C57 C6 Cl5 121(2) . . ?
C57 C6 C69 120.0 . . ?
C4 C57 Cl7 119(2) . . ?
C6 C57 C4 120.0 . . ?
C6 C57 Cl7 121(2) . . ?
C16 C3 H3 123.7 . . ?
C2 C3 C16 112.6(19) . . ?
C2 C3 H3 123.7 . . ?
C29 C1 H1 101.4 . . ?
C29 C1 C20 112(3) . . ?
C5 C1 C29 114(2) . . ?
C5 C1 H1 101.4 . . ?
C5 C1 C20 122(3) . . ?
C20 C1 H1 101.4 . . ?
C1 C5 H5A 111.6 . . ?
C1 C5 H5B 111.6 . . ?
H5A C5 H5B 109.4 . . ?
C58 C5 C1 101(3) . . ?
C58 C5 H5A 111.6 . . ?
C58 C5 H5B 111.6 . . ?
C1 C20 H20A 106.7 . . ?
C1 C20 H20B 106.7 . . ?
H20A C20 H20B 106.6 . . ?
C45 C20 C1 123(3) . . ?
C45 C20 H20A 106.7 . . ?
C45 C20 H20B 106.7 . . ?
C26 C2 Cl4 122(2) . . ?
C26 C2 C3 124.4(18) . . ?
C3 C2 Cl4 113.4(18) . . ?
Br13 C13 H13A 109.8 . . ?
Br13 C13 H13B 109.8 . . ?
Br1 C13 Br13 109.4(17) . . ?
Br1 C13 H13A 109.8 . . ?
Br1 C13 H13B 109.8 . . ?
H13A C13 H13B 108.2 . . ?
C45 C47 C48 129(4) . . ?
C20 C45 C47 122(4) . . ?
C20 C45 H45A 106.9 . . ?
C20 C45 H45B 106.9 . . ?
C47 C45 H45A 106.9 . . ?
C47 C45 H45B 106.9 . . ?
H45A C45 H45B 106.7 . . ?
N1 C22 C56 175(4) . . ?
C60 C18 H18A 108.2 . . ?
C60 C18 H18B 108.2 . . ?
H18A C18 H18B 107.3 . . ?
C43 C18 C60 116(2) . . ?
C43 C18 H18A 108.2 . . ?
C43 C18 H18B 108.2 . . ?
C18 C43 H43A 109.5 . . ?
C18 C43 H43B 109.5 . . ?
C18 C43 H43C 109.5 . . ?
H43A C43 H43B 109.5 . . ?
H43A C43 H43C 109.5 . . ?
H43B C43 H43C 109.5 . . ?
C49 C44 H44A 107.7 . . ?
C49 C44 H44B 107.7 . . ?
C49 C44 C53 118(3) . . ?
H44A C44 H44B 107.1 . . ?
C53 C44 H44A 107.7 . . ?
C53 C44 H44B 107.7 . . ?

loop_
_geom_bond_atom_site_label_1
_geom_bond_atom_site_label_2
_geom_bond_distance
_geom_bond_site_symmetry_2
_geom_bond_publ_flag
S1 C21 1.707(16) . ?
S1 C37 1.725(14) . ?
S2 C14 1.730(16) . ?
S2 C30 1.737(15) . ?
S3 N8 1.581(17) . ?
S3 N9 1.638(17) . ?
S4 C17 1.732(15) . ?
S4 C31 1.711(16) . ?
S5 C27 1.695(15) . ?
S5 C38 1.723(17) . ?
Cl4 C2 1.745(18) . ?
N8 C7 1.38(2) . ?
N9 C8 1.318(18) . ?
O11 C51 1.239(19) . ?
C12 N20 1.40(2) . ?
C12 C30 1.420(16) . ?
C12 C37 1.416(16) . ?
N13 C34 1.16(3) . ?
C14 C54 1.41(3) . ?
C14 C50 1.43(3) . ?
C16 C51 1.4200 . ?
C16 C28 1.4200 . ?
C16 C3 1.405(17) . ?
C51 C9 1.4200 . ?
C9 C32 1.4200 . ?
C9 C36 1.391(17) . ?
C32 C28 1.4200 . ?
C32 C33 1.343(17) . ?
C28 C35 1.417(16) . ?
C17 C19 1.381(16) . ?
C17 C10 1.409(15) . ?
C19 N22 1.35(2) . ?
C19 C27 1.408(17) . ?
N20 C25 1.42(2) . ?
N20 C46 1.54(3) . ?
C21 C30 1.418(16) . ?
C21 C54 1.46(3) . ?
N22 C24 1.38(2) . ?
N22 C29 1.41(3) . ?
C23 C33 1.501(10) . ?
C23 N71 1.192(16) . ?
C25 C41 1.3900 . ?
C25 C24 1.3900 . ?
C41 C8 1.3900 . ?
C41 C37 1.372(15) . ?
C8 C7 1.3900 . ?
C7 C10 1.3900 . ?
C10 C24 1.3900 . ?
C26 Cl67 1.742(17) . ?
C26 C35 1.399(18) . ?
C26 C2 1.391(18) . ?
C27 C31 1.389(16) . ?
C29 H29A 0.9900 . ?
C29 H29B 0.9900 . ?
C29 C1 1.540(18) . ?
C31 C98 1.57(3) . ?
C33 C72 1.500(18) . ?
C34 C56 1.517(18) . ?
O35 C68 1.26(3) . ?
C36 H36 0.9500 . ?
C36 C38 1.46(3) . ?
C38 C98 1.42(3) . ?
C40 C54 1.56(3) . ?
C46 H46A 0.9900 . ?
C46 H46B 0.9900 . ?
C46 C60 1.554(18) . ?
C49 C62 1.516(14) . ?
C49 C44 1.524(19) . ?
C52 C98 1.564(19) . ?
N61 C72 1.08(2) . ?
C68 C15 1.43(4) . ?
C68 C11 1.46(4) . ?
C42 C15 1.44(3) . ?
C42 C56 1.358(18) . ?
C42 C39 1.52(3) . ?
C15 C50 1.405(18) . ?
C50 H50 0.9500 . ?
C56 C22 1.525(17) . ?
C60 H60 1.0000 . ?
C60 C62 1.527(14) . ?
C60 C18 1.526(19) . ?
C62 H62A 0.9900 . ?
C62 H62B 0.9900 . ?
C35 H35 0.9500 . ?
Cl5 C6 1.708(16) . ?
C4 H4 0.9500 . ?
C4 C39 1.3900 . ?
C4 C57 1.3900 . ?
C39 C11 1.3900 . ?
C11 C69 1.3900 . ?
C69 H69 0.9500 . ?
C69 C6 1.3900 . ?
C6 C57 1.3900 . ?
C57 Cl7 1.711(14) . ?
C3 H3 0.9500 . ?
C3 C2 1.392(18) . ?
C1 H1 1.0000 . ?
C1 C5 1.527(19) . ?
C1 C20 1.549(19) . ?
C5 H5A 0.9900 . ?
C5 H5B 0.9900 . ?
C5 C58 1.513(19) . ?
C20 H20A 0.9900 . ?
C20 H20B 0.9900 . ?
C20 C45 1.535(19) . ?
N1 C22 1.183(16) . ?
Br13 C13 1.98(2) . ?
Br1 C13 1.96(2) . ?
C13 H13A 0.9900 . ?
C13 H13B 0.9900 . ?
C47 C45 1.54(2) . ?
C47 C48 1.56(2) . ?
C45 H45A 0.9900 . ?
C45 H45B 0.9900 . ?
C18 H18A 0.9900 . ?
C18 H18B 0.9900 . ?
C18 C43 1.520(18) . ?
C43 H43A 0.9800 . ?
C43 H43B 0.9800 . ?
C43 H43C 0.9800 . ?
C44 H44A 0.9900 . ?
C44 H44B 0.9900 . ?
C44 C53 1.623(19) . ?

loop_
_geom_torsion_atom_site_label_1
_geom_torsion_atom_site_label_2
_geom_torsion_atom_site_label_3
_geom_torsion_atom_site_label_4
_geom_torsion
_geom_torsion_site_symmetry_1
_geom_torsion_site_symmetry_2
_geom_torsion_site_symmetry_3
_geom_torsion_site_symmetry_4
_geom_torsion_publ_flag
S1 C21 C30 S2 -178.6(8) . . . . ?
S1 C21 C30 C12 3.8(19) . . . . ?
S1 C21 C54 C14 178.5(14) . . . . ?
S1 C21 C54 C40 -6(3) . . . . ?
S2 C14 C54 C21 -3(2) . . . . ?
S2 C14 C54 C40 -177.8(17) . . . . ?
S2 C14 C50 C15 4(3) . . . . ?
S3 N8 C7 C8 -3.1(13) . . . . ?
S3 N8 C7 C10 177.7(7) . . . . ?
S3 N9 C8 C41 -179.5(7) . . . . ?
S3 N9 C8 C7 -3.0(11) . . . . ?
S4 C17 C19 N22 -178.9(12) . . . . ?
S4 C17 C19 C27 1(2) . . . . ?
S4 C17 C10 C7 -2(2) . . . . ?
S4 C17 C10 C24 177.1(14) . . . . ?
S4 C31 C98 C38 -178.6(18) . . . . ?
S4 C31 C98 C52 11(4) . . . . ?
S5 C27 C31 S4 -179.3(10) . . . . ?
S5 C27 C31 C98 2(3) . . . . ?
S5 C38 C98 C31 -2(3) . . . . ?
S5 C38 C98 C52 167(3) . . . . ?
N8 S3 N9 C8 1.0(12) . . . . ?
N8 C7 C10 C17 -2.3(17) . . . . ?
N8 C7 C10 C24 179.1(14) . . . . ?
N9 S3 N8 C7 1.2(13) . . . . ?
N9 C8 C7 N8 4.0(12) . . . . ?
N9 C8 C7 C10 -176.8(11) . . . . ?
O11 C51 C9 C32 -176.2(19) . . . . ?
O11 C51 C9 C36 3(2) . . . . ?
C12 N20 C25 C41 3.5(13) . . . . ?
C12 N20 C25 C24 179.2(10) . . . . ?
C12 N20 C46 C60 -95(2) . . . . ?
C14 S2 C30 C12 177.4(19) . . . . ?
C14 S2 C30 C21 0.7(14) . . . . ?
C16 C51 C9 C32 0.0 . . . . ?
C16 C51 C9 C36 180(2) . . . . ?
C16 C28 C35 C26 -2(3) . . . . ?
C16 C3 C2 Cl4 -179.5(16) . . . . ?
C16 C3 C2 C26 5(4) . . . . ?
C51 C16 C28 C32 0.0 . . . . ?
C51 C16 C28 C35 -179.3(17) . . . . ?
C51 C16 C3 C2 178.5(15) . . . . ?
C51 C9 C32 C28 0.0 . . . . ?
C51 C9 C32 C33 -180(2) . . . . ?
C51 C9 C36 C38 -2(4) . . . . ?
C9 C32 C28 C16 0.0 . . . . ?
C9 C32 C28 C35 179.3(18) . . . . ?
C9 C32 C33 C23 -3(3) . . . . ?
C9 C32 C33 C72 -179.7(17) . . . . ?
C9 C36 C38 S5 -5(4) . . . . ?
C9 C36 C38 C98 173(3) . . . . ?
C32 C9 C36 C38 178(2) . . . . ?
C32 C28 C35 C26 179.1(17) . . . . ?
C28 C16 C51 O11 176.3(19) . . . . ?
C28 C16 C51 C9 0.0 . . . . ?
C28 C16 C3 C2 -4(3) . . . . ?
C28 C32 C33 C23 177.5(13) . . . . ?
C28 C32 C33 C72 0(3) . . . . ?
C17 S4 C31 C27 2.1(18) . . . . ?
C17 S4 C31 C98 -180(2) . . . . ?
C17 C19 N22 C24 1(2) . . . . ?
C17 C19 N22 C29 173.4(18) . . . . ?
C17 C19 C27 S5 177.2(17) . . . . ?
C17 C19 C27 C31 1(3) . . . . ?
C17 C10 C24 N22 1.9(12) . . . . ?
C17 C10 C24 C25 -178.9(11) . . . . ?
C19 C17 C10 C7 -179.8(11) . . . . ?
C19 C17 C10 C24 -1.1(16) . . . . ?
C19 N22 C24 C25 178.8(12) . . . . ?
C19 N22 C24 C10 -2.1(17) . . . . ?
C19 N22 C29 C1 -93(3) . . . . ?
C19 C27 C31 S4 -2(2) . . . . ?
C19 C27 C31 C98 179.4(18) . . . . ?
N20 C12 C30 S2 4(3) . . . . ?
N20 C12 C30 C21 -179.4(18) . . . . ?
N20 C12 C37 S1 -179.4(10) . . . . ?
N20 C12 C37 C41 0(2) . . . . ?
N20 C25 C41 C8 176.4(11) . . . . ?
N20 C25 C41 C37 -3.8(12) . . . . ?
N20 C25 C24 N22 3.7(18) . . . . ?
N20 C25 C24 C10 -175.3(14) . . . . ?
N20 C46 C60 C62 -165(2) . . . . ?
N20 C46 C60 C18 68(3) . . . . ?
C21 S1 C37 C12 -2.4(14) . . . . ?
C21 S1 C37 C41 179(2) . . . . ?
N22 C19 C27 S5 -4(4) . . . . ?
N22 C19 C27 C31 -180(3) . . . . ?
N22 C29 C1 C5 40(4) . . . . ?
N22 C29 C1 C20 -176(2) . . . . ?
C25 N20 C46 C60 68(3) . . . . ?
C25 C41 C8 N9 176.3(13) . . . . ?
C25 C41 C8 C7 0.0 . . . . ?
C25 C41 C37 S1 -178.8(17) . . . . ?
C25 C41 C37 C12 2.5(16) . . . . ?
C41 C25 C24 N22 178.9(16) . . . . ?
C41 C25 C24 C10 0.0 . . . . ?
C41 C8 C7 N8 -179.3(12) . . . . ?
C41 C8 C7 C10 0.0 . . . . ?
C8 C41 C37 S1 1(3) . . . . ?
C8 C41 C37 C12 -177.6(11) . . . . ?
C8 C7 C10 C17 178.6(14) . . . . ?
C8 C7 C10 C24 0.0 . . . . ?
C7 C10 C24 N22 -179.2(11) . . . . ?
C7 C10 C24 C25 0.0 . . . . ?
C10 C17 C19 N22 0(2) . . . . ?
C10 C17 C19 C27 179.2(15) . . . . ?
C24 N22 C29 C1 77(3) . . . . ?
C24 C25 C41 C8 0.0 . . . . ?
C24 C25 C41 C37 179.8(12) . . . . ?
C27 S5 C38 C36 -180(2) . . . . ?
C27 S5 C38 C98 3(2) . . . . ?
C27 C19 N22 C24 -178(2) . . . . ?
C27 C19 N22 C29 -6(4) . . . . ?
C27 C31 C98 C38 0(3) . . . . ?
C27 C31 C98 C52 -171(3) . . . . ?
C29 N22 C24 C25 8(3) . . . . ?
C29 N22 C24 C10 -173(2) . . . . ?
C29 C1 C5 C58 178(3) . . . . ?
C29 C1 C20 C45 157(3) . . . . ?
C30 S2 C14 C54 1.7(16) . . . . ?
C30 S2 C14 C50 178.1(17) . . . . ?
C30 C12 N20 C25 172.0(19) . . . . ?
C30 C12 N20 C46 -20(3) . . . . ?
C30 C12 C37 S1 5(2) . . . . ?
C30 C12 C37 C41 -175.8(13) . . . . ?
C30 C21 C54 C14 4(2) . . . . ?
C30 C21 C54 C40 178.8(17) . . . . ?
C31 S4 C17 C19 -1.5(15) . . . . ?
C31 S4 C17 C10 -179.6(19) . . . . ?
C33 C32 C28 C16 180.0(19) . . . . ?
C33 C32 C28 C35 -1(2) . . . . ?
O35 C68 C15 C42 176(3) . . . . ?
O35 C68 C15 C50 0(5) . . . . ?
O35 C68 C11 C39 -178.0(19) . . . . ?
O35 C68 C11 C69 1(3) . . . . ?
C36 C9 C32 C28 -180(2) . . . . ?
C36 C9 C32 C33 0(2) . . . . ?
C36 C38 C98 C31 -179.6(18) . . . . ?
C36 C38 C98 C52 -11(5) . . . . ?
C37 S1 C21 C30 -0.8(14) . . . . ?
C37 S1 C21 C54 -175.4(18) . . . . ?
C37 C12 N20 C25 -2.0(19) . . . . ?
C37 C12 N20 C46 166.1(16) . . . . ?
C37 C12 C30 S2 177.5(15) . . . . ?
C37 C12 C30 C21 -6(2) . . . . ?
C37 C41 C8 N9 -3.5(17) . . . . ?
C37 C41 C8 C7 -179.8(14) . . . . ?
C38 S5 C27 C19 -179(2) . . . . ?
C38 S5 C27 C31 -2.6(18) . . . . ?
C46 N20 C25 C41 -161.2(19) . . . . ?
C46 N20 C25 C24 15(3) . . . . ?
C46 C60 C62 C49 -66(3) . . . . ?
C46 C60 C18 C43 167(3) . . . . ?
C68 C15 C50 C14 -4(4) . . . . ?
C68 C11 C69 C6 -179(2) . . . . ?
C42 C15 C50 C14 -179.1(19) . . . . ?
C42 C39 C11 C68 2.6(17) . . . . ?
C42 C39 C11 C69 -176.6(16) . . . . ?
C15 C68 C11 C39 -2(2) . . . . ?
C15 C68 C11 C69 177.3(14) . . . . ?
C15 C42 C56 C34 7(4) . . . . ?
C15 C42 C56 C22 -175(2) . . . . ?
C15 C42 C39 C4 -178.7(14) . . . . ?
C15 C42 C39 C11 -3(2) . . . . ?
C54 C14 C50 C15 -180(2) . . . . ?
C54 C21 C30 S2 -2.7(19) . . . . ?
C54 C21 C30 C12 179.7(14) . . . . ?
Cl67 C26 C35 C28 -178.7(13) . . . . ?
Cl67 C26 C2 Cl4 2(3) . . . . ?
Cl67 C26 C2 C3 176.6(19) . . . . ?
C50 C14 C54 C21 179.7(15) . . . . ?
C50 C14 C54 C40 5(3) . . . . ?
C56 C42 C15 C68 -179(2) . . . . ?
C56 C42 C15 C50 -2(4) . . . . ?
C56 C42 C39 C4 2(4) . . . . ?
C56 C42 C39 C11 177(2) . . . . ?
C62 C49 C44 C53 148(4) . . . . ?
C62 C60 C18 C43 52(4) . . . . ?
C35 C26 C2 Cl4 -180(2) . . . . ?
C35 C26 C2 C3 -5(4) . . . . ?
Cl5 C6 C57 C4 -179.7(15) . . . . ?
Cl5 C6 C57 Cl7 3.3(14) . . . . ?
C4 C39 C11 C68 179.3(17) . . . . ?
C4 C39 C11 C69 0.0 . . . . ?
C39 C42 C15 C68 2(2) . . . . ?
C39 C42 C15 C50 178(2) . . . . ?
C39 C42 C56 C34 -174(2) . . . . ?
C39 C42 C56 C22 5(4) . . . . ?
C39 C4 C57 C6 0.0 . . . . ?
C39 C4 C57 Cl7 177.0(13) . . . . ?
C39 C11 C69 C6 0.0 . . . . ?
C11 C68 C15 C42 0(3) . . . . ?
C11 C68 C15 C50 -176(2) . . . . ?
C11 C69 C6 Cl5 179.7(15) . . . . ?
C11 C69 C6 C57 0.0 . . . . ?
C69 C6 C57 C4 0.0 . . . . ?
C69 C6 C57 Cl7 -177.0(13) . . . . ?
C57 C4 C39 C42 176(2) . . . . ?
C57 C4 C39 C11 0.0 . . . . ?
C3 C16 C51 O11 -6(2) . . . . ?
C3 C16 C51 C9 178(2) . . . . ?
C3 C16 C28 C32 -178(2) . . . . ?
C3 C16 C28 C35 3(2) . . . . ?
C1 C20 C45 C47 175(4) . . . . ?
C5 C1 C20 C45 -62(5) . . . . ?
C20 C1 C5 C58 38(4) . . . . ?
C2 C26 C35 C28 3(4) . . . . ?
C48 C47 C45 C20 -151(7) . . . . ?
C18 C60 C62 C49 55(4) . . . . ?
C44 C49 C62 C60 99(4) . . . . ?

loop_
_platon_squeeze_void_nr
_platon_squeeze_void_average_x
_platon_squeeze_void_average_y
_platon_squeeze_void_average_z
_platon_squeeze_void_volume
_platon_squeeze_void_count_electrons
_platon_squeeze_void_content
1 0.421 -0.002 -0.044 7663 990 ' '
